data_7018022
loop_
_publ_author_name
'Khan, Atta U.'
'Rogl, P.'
'Giester, G.'

_publ_section_title
;
 Crystal structure of novel compounds in the systems Zr-Cu-Al, Mo-Pd-Al
 and partial phase equilibria in the Mo-Pd-Al system.
;
_journal_issue 8
_journal_name_full 'Dalton transactions (Cambridge, England : 2003)'
_journal_page_first 2296
_journal_page_last 2303
_journal_paper_doi 10.1039/c1dt11972a
_journal_volume 41
_journal_year 2012
_chemical_formula_sum 'Al7 Mo Pd2'
_chemical_formula_weight 497.60
_chemical_name_systematic
;
?
;
_space_group_IT_number 57
_symmetry_space_group_name_Hall '-P 2c 2b'
_symmetry_space_group_name_H-M 'P b c m'
_atom_sites_solution_hydrogens geom
_atom_sites_solution_primary direct
_atom_sites_solution_secondary difmap
_audit_creation_method SHELXL-97
_cell_angle_alpha 90.00
_cell_angle_beta 90.00
_cell_angle_gamma 90.00
_cell_formula_units_Z 2
_cell_length_a 7.8153(2)
_cell_length_b 10.2643(3)
_cell_length_c 8.6098(2)
_cell_measurement_temperature 293(2)
_cell_volume 690.67(3)
_computing_structure_refinement 'SHELXL-97 (Sheldrick, 1997)'
_diffrn_ambient_temperature 293(2)
_diffrn_measured_fraction_theta_full 0.966
_diffrn_measured_fraction_theta_max 0.966
_diffrn_radiation_monochromator graphite
_diffrn_radiation_source 'fine-focus sealed tube'
_diffrn_radiation_type MoK\a
_diffrn_radiation_wavelength 0.71073
_diffrn_reflns_av_R_equivalents 0.0340
_diffrn_reflns_av_sigmaI/netI 0.0401
_diffrn_reflns_limit_h_max 12
_diffrn_reflns_limit_h_min -12
_diffrn_reflns_limit_k_max 16
_diffrn_reflns_limit_k_min -16
_diffrn_reflns_limit_l_max 13
_diffrn_reflns_limit_l_min -14
_diffrn_reflns_number 2967
_diffrn_reflns_theta_full 36.03
_diffrn_reflns_theta_max 36.03
_diffrn_reflns_theta_min 3.28
_exptl_absorpt_coefficient_mu 3.858
_exptl_crystal_density_diffrn 2.393
_exptl_crystal_density_method 'not measured'
_exptl_crystal_F_000 450
_refine_diff_density_max 2.409
_refine_diff_density_min -1.654
_refine_diff_density_rms 0.352
_refine_ls_extinction_coef 0.00120(8)
_refine_ls_extinction_expression Fc^*^=kFc[1+0.001xFc^2^\l^3^/sin(2\q)]^-1/4^
_refine_ls_extinction_method SHELXL
_refine_ls_goodness_of_fit_ref 1.043
_refine_ls_hydrogen_treatment mixed
_refine_ls_matrix_type full
_refine_ls_number_parameters 62
_refine_ls_number_reflns 1667
_refine_ls_number_restraints 1
_refine_ls_restrained_S_all 1.043
_refine_ls_R_factor_all 0.0511
_refine_ls_R_factor_gt 0.0287
_refine_ls_shift/su_max 0.000
_refine_ls_shift/su_mean 0.000
_refine_ls_structure_factor_coef Fsqd
_refine_ls_weighting_details 'calc w=1/[\s^2^(Fo^2^)+(0.0111P)^2^+1.5431P] where P=(Fo^2^+2Fc^2^)/3'
_refine_ls_weighting_scheme calc
_refine_ls_wR_factor_gt 0.0402
_refine_ls_wR_factor_ref 0.0437
_reflns_number_gt 1296
_reflns_number_total 1667
_reflns_threshold_expression >2sigma(I)
_cod_data_source_file c1dt11972a.txt
_cod_data_source_block new2
_cod_database_code 7018022

loop_
_symmetry_equiv_pos_as_xyz
'x, y, z'
'-x, -y, z+1/2'
'x, -y+1/2, -z'
'-x, y+1/2, -z+1/2'
'-x, -y, -z'
'x, y, -z-1/2'
'-x, y-1/2, z'
'x, -y-1/2, z-1/2'

loop_
_atom_site_label
_atom_site_type_symbol
_atom_site_fract_x
_atom_site_fract_y
_atom_site_fract_z
_atom_site_U_iso_or_equiv
_atom_site_adp_type
_atom_site_occupancy
_atom_site_symmetry_multiplicity
_atom_site_calc_flag
_atom_site_refinement_flags
Mo1 Mo 0.50327(4) 0.11158(3) 0.2500 0.00529(7) Uani 1 2 d S
Pd1 Pd 0.73677(4) 0.36597(3) 0.2500 0.00711(9) Uani 0.9326(18) 2 d SP
Al7 Al 0.73677(4) 0.36597(3) 0.2500 0.00711(9) Uani 0.0674(18) 2 d SP
Pd2 Pd 0.26283(4) 0.2500 0.0000 0.00657(7) Uani 1 2 d S
Al1 Al 0.16898(16) 0.62618(13) 0.2500 0.0133(3) Uani 1 2 d S
Al2 Al 0.39639(16) 0.35979(12) 0.2500 0.0093(2) Uani 1 2 d S
Al3 Al 0.60212(15) 0.2500 0.0000 0.0084(2) Uani 1 2 d S
Al4 Al 0.32725(10) 0.00329(9) 0.00446(10) 0.00851(15) Uani 1 1 d .
Al5 Al 0.16283(15) 0.13015(13) 0.2500 0.0104(2) Uani 1 2 d S
Al6 Al 0.00070(11) 0.38245(8) 0.07926(10) 0.01100(17) Uani 1 1 d .

loop_
_atom_site_aniso_label
_atom_site_aniso_U_11
_atom_site_aniso_U_22
_atom_site_aniso_U_33
_atom_site_aniso_U_23
_atom_site_aniso_U_13
_atom_site_aniso_U_12
Mo1 0.00519(14) 0.00596(14) 0.00471(13) 0.000 0.000 0.00095(11)
Pd1 0.00753(15) 0.00778(14) 0.00603(13) 0.000 0.000 0.00016(11)
Al7 0.00753(15) 0.00778(14) 0.00603(13) 0.000 0.000 0.00016(11)
Pd2 0.00679(13) 0.00605(12) 0.00688(12) -0.00029(10) 0.000 0.000
Al1 0.0071(5) 0.0165(7) 0.0164(7) 0.000 0.000 0.0004(5)
Al2 0.0154(6) 0.0060(5) 0.0066(5) 0.000 0.000 -0.0008(5)
Al3 0.0094(5) 0.0073(5) 0.0085(5) 0.0008(5) 0.000 0.000
Al4 0.0121(4) 0.0064(3) 0.0071(3) -0.0001(3) 0.0019(3) 0.0003(3)
Al5 0.0059(5) 0.0172(7) 0.0079(6) 0.000 0.000 -0.0010(5)
Al6 0.0087(4) 0.0119(4) 0.0124(4) 0.0020(3) 0.0030(3) 0.0023(3)

loop_
_atom_type_symbol
_atom_type_description
_atom_type_scat_dispersion_real
_atom_type_scat_dispersion_imag
_atom_type_scat_source
Al Al 0.0645 0.0514 'International Tables Vol C Tables 4.2.6.8 and 6.1.1.4'
Mo Mo -1.6832 0.6857 'International Tables Vol C Tables 4.2.6.8 and 6.1.1.4'
Pd Pd -0.9988 1.0072 'International Tables Vol C Tables 4.2.6.8 and 6.1.1.4'

loop_
_geom_angle_atom_site_label_1
_geom_angle_atom_site_label_2
_geom_angle_atom_site_label_3
_geom_angle
_geom_angle_site_symmetry_1
_geom_angle_site_symmetry_3
Al1 Mo1 Al5 172.56(4) 7_655 .
Al1 Mo1 Al2 104.81(4) 7_655 .
Al5 Mo1 Al2 67.75(4) . .
Al1 Mo1 Al3 71.50(3) 7_655 6_556
Al5 Mo1 Al3 104.39(3) . 6_556
Al2 Mo1 Al3 65.667(18) . 6_556
Al1 Mo1 Al3 71.50(3) 7_655 .
Al5 Mo1 Al3 104.39(3) . .
Al2 Mo1 Al3 65.667(18) . .
Al3 Mo1 Al3 106.16(2) 6_556 .
Al1 Mo1 Al2 76.47(4) 7_655 7_655
Al5 Mo1 Al2 110.98(4) . 7_655
Al2 Mo1 Al2 178.73(2) . 7_655
Al3 Mo1 Al2 114.939(17) 6_556 7_655
Al3 Mo1 Al2 114.939(17) . 7_655
Al1 Mo1 Al4 121.45(2) 7_655 .
Al5 Mo1 Al4 62.03(2) . .
Al2 Mo1 Al4 103.16(3) . .
Al3 Mo1 Al4 165.75(3) 6_556 .
Al3 Mo1 Al4 75.10(2) . .
Al2 Mo1 Al4 76.05(3) 7_655 .
Al1 Mo1 Al4 121.45(2) 7_655 6_556
Al5 Mo1 Al4 62.03(2) . 6_556
Al2 Mo1 Al4 103.16(3) . 6_556
Al3 Mo1 Al4 75.10(2) 6_556 6_556
Al3 Mo1 Al4 165.75(3) . 6_556
Al2 Mo1 Al4 76.05(3) 7_655 6_556
Al4 Mo1 Al4 100.17(4) . 6_556
Al1 Mo1 Al4 63.60(2) 7_655 2_655
Al5 Mo1 Al4 119.91(2) . 2_655
Al2 Mo1 Al4 122.95(2) . 2_655
Al3 Mo1 Al4 57.62(2) 6_556 2_655
Al3 Mo1 Al4 135.02(3) . 2_655
Al2 Mo1 Al4 57.54(2) 7_655 2_655
Al4 Mo1 Al4 131.453(14) . 2_655
Al4 Mo1 Al4 57.97(3) 6_556 2_655
Al1 Mo1 Al4 63.60(2) 7_655 5_655
Al5 Mo1 Al4 119.91(2) . 5_655
Al2 Mo1 Al4 122.95(2) . 5_655
Al3 Mo1 Al4 135.02(3) 6_556 5_655
Al3 Mo1 Al4 57.62(2) . 5_655
Al2 Mo1 Al4 57.54(2) 7_655 5_655
Al4 Mo1 Al4 57.97(3) . 5_655
Al4 Mo1 Al4 131.453(14) 6_556 5_655
Al4 Mo1 Al4 102.03(4) 2_655 5_655
Al1 Mo1 Pd1 130.00(3) 7_655 7_655
Al5 Mo1 Pd1 57.44(3) . 7_655
Al2 Mo1 Pd1 125.19(3) . 7_655
Al3 Mo1 Pd1 126.488(14) 6_556 7_655
Al3 Mo1 Pd1 126.488(14) . 7_655
Al2 Mo1 Pd1 53.53(3) 7_655 7_655
Al4 Mo1 Pd1 51.575(19) . 7_655
Al4 Mo1 Pd1 51.575(19) 6_556 7_655
Al4 Mo1 Pd1 86.844(19) 2_655 7_655
Al4 Mo1 Pd1 86.844(19) 5_655 7_655
Al1 Mo1 Pd1 51.70(3) 7_655 .
Al5 Mo1 Pd1 120.85(3) . .
Al2 Mo1 Pd1 53.10(3) . .
Al3 Mo1 Pd1 53.350(13) 6_556 .
Al3 Mo1 Pd1 53.350(13) . .
Al2 Mo1 Pd1 128.17(3) 7_655 .
Al4 Mo1 Pd1 128.059(19) . .
Al4 Mo1 Pd1 128.059(19) 6_556 .
Al4 Mo1 Pd1 94.23(2) 2_655 .
Al4 Mo1 Pd1 94.23(2) 5_655 .
Pd1 Mo1 Pd1 178.294(13) 7_655 .
Al6 Pd1 Al6 70.77(4) 6_656 1_655
Al6 Pd1 Al1 80.26(3) 6_656 7_655
Al6 Pd1 Al1 80.26(3) 1_655 7_655
Al6 Pd1 Al4 69.39(3) 6_656 4_655
Al6 Pd1 Al4 126.40(3) 1_655 4_655
Al1 Pd1 Al4 125.23(2) 7_655 4_655
Al6 Pd1 Al4 126.40(3) 6_656 7_665
Al6 Pd1 Al4 69.39(3) 1_655 7_665
Al1 Pd1 Al4 125.23(2) 7_655 7_665
Al4 Pd1 Al4 109.45(4) 4_655 7_665
Al6 Pd1 Al2 144.48(2) 6_656 .
Al6 Pd1 Al2 144.48(2) 1_655 .
Al1 Pd1 Al2 105.29(4) 7_655 .
Al4 Pd1 Al2 79.62(2) 4_655 .
Al4 Pd1 Al2 79.62(2) 7_665 .
Al6 Pd1 Al3 144.60(3) 6_656 .
Al6 Pd1 Al3 83.30(3) 1_655 .
Al1 Pd1 Al3 71.730(19) 7_655 .
Al4 Pd1 Al3 145.39(3) 4_655 .
Al4 Pd1 Al3 60.62(2) 7_665 .
Al2 Pd1 Al3 66.18(3) . .
Al6 Pd1 Al3 83.30(3) 6_656 6_556
Al6 Pd1 Al3 144.60(3) 1_655 6_556
Al1 Pd1 Al3 71.730(19) 7_655 6_556
Al4 Pd1 Al3 60.62(2) 4_655 6_556
Al4 Pd1 Al3 145.39(3) 7_665 6_556
Al2 Pd1 Al3 66.18(3) . 6_556
Al3 Pd1 Al3 107.13(3) . 6_556
Al6 Pd1 Al5 73.15(3) 6_656 7_665
Al6 Pd1 Al5 73.15(3) 1_655 7_665
Al1 Pd1 Al5 147.20(4) 7_655 7_665
Al4 Pd1 Al5 62.02(2) 4_655 7_665
Al4 Pd1 Al5 62.02(2) 7_665 7_665
Al2 Pd1 Al5 107.51(4) . 7_665
Al3 Pd1 Al5 122.463(10) . 7_665
Al3 Pd1 Al5 122.463(10) 6_556 7_665
Al6 Pd1 Mo1 115.57(2) 6_656 7_665
Al6 Pd1 Mo1 115.57(2) 1_655 7_665
Al1 Pd1 Mo1 160.01(3) 7_655 7_665
Al4 Pd1 Mo1 56.50(2) 4_655 7_665
Al4 Pd1 Mo1 56.50(2) 7_665 7_665
Al2 Pd1 Mo1 54.71(3) . 7_665
Al3 Pd1 Mo1 97.016(17) . 7_665
Al3 Pd1 Mo1 97.016(17) 6_556 7_665
Al5 Pd1 Mo1 52.79(3) 7_665 7_665
Al6 Pd1 Mo1 121.34(2) 6_656 .
Al6 Pd1 Mo1 121.34(2) 1_655 .
Al1 Pd1 Mo1 51.61(3) 7_655 .
Al4 Pd1 Mo1 109.60(2) 4_655 .
Al4 Pd1 Mo1 109.60(2) 7_665 .
Al2 Pd1 Mo1 53.68(3) . .
Al3 Pd1 Mo1 53.841(12) . .
Al3 Pd1 Mo1 53.841(12) 6_556 .
Al5 Pd1 Mo1 161.19(3) 7_665 .
Mo1 Pd1 Mo1 108.397(9) 7_665 .
Al6 Pd2 Al6 73.19(4) 3 .
Al6 Pd2 Al4 132.46(3) 3 3
Al6 Pd2 Al4 68.78(3) . 3
Al6 Pd2 Al4 68.78(3) 3 .
Al6 Pd2 Al4 132.46(3) . .
Al4 Pd2 Al4 157.51(4) 3 .
Al6 Pd2 Al5 77.84(3) 3 3
Al6 Pd2 Al5 74.21(3) . 3
Al4 Pd2 Al5 65.30(3) 3 3
Al4 Pd2 Al5 122.35(3) . 3
Al6 Pd2 Al5 74.21(3) 3 .
Al6 Pd2 Al5 77.84(3) . .
Al4 Pd2 Al5 122.35(3) 3 .
Al4 Pd2 Al5 65.30(3) . .
Al5 Pd2 Al5 145.01(5) 3 .
Al6 Pd2 Al2 139.61(3) 3 .
Al6 Pd2 Al2 82.66(3) . .
Al4 Pd2 Al2 61.13(3) 3 .
Al4 Pd2 Al2 109.20(3) . .
Al5 Pd2 Al2 126.23(4) 3 .
Al5 Pd2 Al2 69.29(3) . .
Al6 Pd2 Al2 82.66(3) 3 3
Al6 Pd2 Al2 139.61(3) . 3
Al4 Pd2 Al2 109.20(3) 3 3
Al4 Pd2 Al2 61.13(3) . 3
Al5 Pd2 Al2 69.29(3) 3 3
Al5 Pd2 Al2 126.23(4) . 3
Al2 Pd2 Al2 133.50(5) . 3
Al6 Pd2 Al3 143.41(2) 3 .
Al6 Pd2 Al3 143.41(2) . .
Al4 Pd2 Al3 78.757(19) 3 .
Al4 Pd2 Al3 78.757(19) . .
Al5 Pd2 Al3 107.50(3) 3 .
Al5 Pd2 Al3 107.50(3) . .
Al2 Pd2 Al3 66.75(3) . .
Al2 Pd2 Al3 66.75(3) 3 .
Al6 Pd2 Mo1 114.58(2) 3 .
Al6 Pd2 Mo1 121.98(2) . .
Al4 Pd2 Mo1 109.38(2) 3 .
Al4 Pd2 Mo1 55.84(2) . .
Al5 Pd2 Mo1 161.14(3) 3 .
Al5 Pd2 Mo1 53.69(3) . .
Al2 Pd2 Mo1 53.72(3) . .
Al2 Pd2 Mo1 97.29(2) 3 .
Al3 Pd2 Mo1 53.922(6) . .
Al6 Pd2 Mo1 121.98(2) 3 3
Al6 Pd2 Mo1 114.58(2) . 3
Al4 Pd2 Mo1 55.84(2) 3 3
Al4 Pd2 Mo1 109.38(2) . 3
Al5 Pd2 Mo1 53.69(3) 3 3
Al5 Pd2 Mo1 161.14(3) . 3
Al2 Pd2 Mo1 97.29(2) . 3
Al2 Pd2 Mo1 53.72(3) 3 3
Al3 Pd2 Mo1 53.922(6) . 3
Mo1 Pd2 Mo1 107.845(13) . 3
Mo1 Al1 Al7 76.69(4) 7_665 7_665
Mo1 Al1 Pd1 76.69(4) 7_665 7_665
Al7 Al1 Pd1 0.000(4) 7_665 7_665
Mo1 Al1 Al5 177.55(7) 7_665 7_565
Al7 Al1 Al5 105.76(6) 7_665 7_565
Pd1 Al1 Al5 105.76(6) 7_665 7_565
Mo1 Al1 Al4 62.53(3) 7_665 3
Al7 Al1 Al4 108.83(4) 7_665 3
Pd1 Al1 Al4 108.83(4) 7_665 3
Al5 Al1 Al4 116.23(4) 7_565 3
Mo1 Al1 Al4 62.53(3) 7_665 8_566
Al7 Al1 Al4 108.83(4) 7_665 8_566
Pd1 Al1 Al4 108.83(4) 7_665 8_566
Al5 Al1 Al4 116.23(4) 7_565 8_566
Al4 Al1 Al4 100.71(5) 3 8_566
Pd2 Al2 Pd2 108.97(4) . 6_556
Pd2 Al2 Al4 144.68(6) . 8_566
Pd2 Al2 Al4 58.28(2) 6_556 8_566
Pd2 Al2 Al4 58.28(2) . 3
Pd2 Al2 Al4 144.68(6) 6_556 3
Al4 Al2 Al4 111.00(6) 8_566 3
Pd2 Al2 Pd1 113.88(3) . .
Pd2 Al2 Pd1 113.88(3) 6_556 .
Al4 Al2 Pd1 100.99(4) 8_566 .
Al4 Al2 Pd1 100.99(4) 3 .
Pd2 Al2 Mo1 73.62(3) . .
Pd2 Al2 Mo1 73.62(3) 6_556 .
Al4 Al2 Mo1 124.45(3) 8_566 .
Al4 Al2 Mo1 124.45(3) 3 .
Pd1 Al2 Mo1 73.21(3) . .
Pd2 Al2 Mo1 121.49(3) . 7_665
Pd2 Al2 Mo1 121.49(3) 6_556 7_665
Al4 Al2 Mo1 63.46(3) 8_566 7_665
Al4 Al2 Mo1 63.46(3) 3 7_665
Pd1 Al2 Mo1 71.75(3) . 7_665
Mo1 Al2 Mo1 144.97(5) . 7_665
Pd2 Al2 Al3 130.87(5) . 6_556
Pd2 Al2 Al3 56.75(2) 6_556 6_556
Al4 Al2 Al3 73.01(2) 8_566 6_556
Al4 Al2 Al3 157.75(5) 3 6_556
Pd1 Al2 Al3 57.15(3) . 6_556
Mo1 Al2 Al3 57.35(2) . 6_556
Mo1 Al2 Al3 102.12(3) 7_665 6_556
Pd2 Al2 Al3 56.75(2) . .
Pd2 Al2 Al3 130.87(5) 6_556 .
Al4 Al2 Al3 157.75(5) 8_566 .
Al4 Al2 Al3 73.01(2) 3 .
Pd1 Al2 Al3 57.15(3) . .
Mo1 Al2 Al3 57.35(2) . .
Mo1 Al2 Al3 102.12(3) 7_665 .
Al3 Al2 Al3 95.26(4) 6_556 .
Pd2 Al2 Al5 54.65(2) . .
Pd2 Al2 Al5 54.65(2) 6_556 .
Al4 Al2 Al5 107.07(4) 8_566 .
Al4 Al2 Al5 107.07(4) 3 .
Pd1 Al2 Al5 129.12(5) . .
Mo1 Al2 Al5 55.91(3) . .
Mo1 Al2 Al5 159.13(6) 7_665 .
Al3 Al2 Al5 91.84(4) 6_556 .
Al3 Al2 Al5 91.84(4) . .
Pd2 Al3 Al4 101.99(3) . 7_665
Pd2 Al3 Al4 101.99(3) . 5_655
Al4 Al3 Al4 156.03(6) 7_665 5_655
Pd2 Al3 Pd1 113.16(2) . .
Al4 Al3 Pd1 58.10(2) 7_665 .
Al4 Al3 Pd1 111.42(3) 5_655 .
Pd2 Al3 Al7 113.16(2) . 3
Al4 Al3 Al7 111.42(3) 7_665 3
Al4 Al3 Al7 58.10(2) 5_655 3
Pd1 Al3 Al7 133.68(5) . 3
Pd2 Al3 Pd1 113.16(2) . 3
Al4 Al3 Pd1 111.42(3) 7_665 3
Al4 Al3 Pd1 58.10(2) 5_655 3
Pd1 Al3 Pd1 133.68(5) . 3
Al7 Al3 Pd1 0.000(12) 3 3
Pd2 Al3 Mo1 73.32(2) . 3
Al4 Al3 Mo1 63.58(2) 7_665 3
Al4 Al3 Mo1 124.35(2) 5_655 3
Pd1 Al3 Mo1 121.419(10) . 3
Al7 Al3 Mo1 72.809(8) 3 3
Pd1 Al3 Mo1 72.809(8) 3 3
Pd2 Al3 Mo1 73.32(2) . .
Al4 Al3 Mo1 124.35(2) 7_665 .
Al4 Al3 Mo1 63.58(2) 5_655 .
Pd1 Al3 Mo1 72.809(8) . .
Al7 Al3 Mo1 121.419(10) 3 .
Pd1 Al3 Mo1 121.419(10) 3 .
Mo1 Al3 Mo1 146.65(5) 3 .
Pd2 Al3 Al2 56.50(3) . 3
Al4 Al3 Al2 120.24(3) 7_665 3
Al4 Al3 Al2 74.07(3) 5_655 3
Pd1 Al3 Al2 169.60(5) . 3
Al7 Al3 Al2 56.67(2) 3 3
Pd1 Al3 Al2 56.67(2) 3 3
Mo1 Al3 Al2 56.98(3) 3 3
Mo1 Al3 Al2 103.19(3) . 3
Pd2 Al3 Al2 56.50(3) . .
Al4 Al3 Al2 74.07(3) 7_665 .
Al4 Al3 Al2 120.24(3) 5_655 .
Pd1 Al3 Al2 56.67(2) . .
Al7 Al3 Al2 169.60(5) 3 .
Pd1 Al3 Al2 169.60(5) 3 .
Mo1 Al3 Al2 103.19(3) 3 .
Mo1 Al3 Al2 56.98(3) . .
Al2 Al3 Al2 113.01(5) 3 .
Pd2 Al4 Al7 120.55(3) . 7_655
Pd2 Al4 Pd1 120.55(3) . 7_655
Al7 Al4 Pd1 0.000(17) 7_655 7_655
Pd2 Al4 Al3 178.16(4) . 5_655
Al7 Al4 Al3 61.29(2) 7_655 5_655
Pd1 Al4 Al3 61.29(2) 7_655 5_655
Pd2 Al4 Al2 60.59(3) . 3
Al7 Al4 Al2 178.85(5) 7_655 3
Pd1 Al4 Al2 178.85(5) 7_655 3
Al3 Al4 Al2 117.58(4) 5_655 3
Pd2 Al4 Al4 102.64(5) . 5_655
Al7 Al4 Al4 101.69(5) 7_655 5_655
Pd1 Al4 Al4 101.69(5) 7_655 5_655
Al3 Al4 Al4 76.56(5) 5_655 5_655
Al2 Al4 Al4 77.68(5) 3 5_655
Pd2 Al4 Mo1 73.33(2) . .
Al7 Al4 Mo1 71.93(2) 7_655 .
Pd1 Al4 Mo1 71.93(2) 7_655 .
Al3 Al4 Mo1 107.57(3) 5_655 .
Al2 Al4 Mo1 108.51(4) 3 .
Al4 Al4 Mo1 62.17(3) 5_655 .
Pd2 Al4 Al5 57.65(3) . .
Al7 Al4 Al5 63.09(3) 7_655 .
Pd1 Al4 Al5 63.09(3) 7_655 .
Al3 Al4 Al5 124.19(4) 5_655 .
Al2 Al4 Al5 118.06(5) 3 .
Al4 Al4 Al5 119.50(5) 5_655 .
Mo1 Al4 Al5 57.42(3) . .
Pd2 Al4 Mo1 119.36(3) . 5_655
Al7 Al4 Mo1 119.85(3) 7_655 5_655
Pd1 Al4 Mo1 119.85(3) 7_655 5_655
Al3 Al4 Mo1 58.80(2) 5_655 5_655
Al2 Al4 Mo1 59.01(3) 3 5_655
Al4 Al4 Mo1 59.86(3) 5_655 5_655
Mo1 Al4 Mo1 122.03(3) . 5_655
Al5 Al4 Mo1 176.97(5) . 5_655
Pd2 Al4 Al1 111.21(4) . 3
Al7 Al4 Al1 106.88(4) 7_655 3
Pd1 Al4 Al1 106.88(4) 7_655 3
Al3 Al4 Al1 67.81(4) 5_655 3
Al2 Al4 Al1 72.58(4) 3 3
Al4 Al4 Al1 113.63(5) 5_655 3
Mo1 Al4 Al1 174.80(4) . 3
Al5 Al4 Al1 126.87(4) . 3
Mo1 Al4 Al1 53.87(3) 5_655 3
Pd2 Al4 Al6 55.11(2) . 3
Al7 Al4 Al6 104.66(3) 7_655 3
Pd1 Al4 Al6 104.66(3) 7_655 3
Al3 Al4 Al6 125.09(4) 5_655 3
Al2 Al4 Al6 76.12(4) 3 3
Al4 Al4 Al6 151.95(6) 5_655 3
Mo1 Al4 Al6 117.83(4) . 3
Al5 Al4 Al6 66.11(3) . 3
Mo1 Al4 Al6 112.93(3) 5_655 3
Al1 Al4 Al6 67.35(4) 3 3
Pd2 Al4 Al6 104.41(3) . 7
Al7 Al4 Al6 54.48(2) 7_655 7
Pd1 Al4 Al6 54.48(2) 7_655 7
Al3 Al4 Al6 76.70(4) 5_655 7
Al2 Al4 Al6 125.80(4) 3 7
Al4 Al4 Al6 150.81(6) 5_655 7
Mo1 Al4 Al6 116.13(3) . 7
Al5 Al4 Al6 68.13(4) . 7
Mo1 Al4 Al6 113.97(4) 5_655 7
Al1 Al4 Al6 65.78(3) 3 7
Al6 Al4 Al6 56.91(3) 3 7
Al1 Al5 Pd2 107.94(4) 7 6_556
Al1 Al5 Pd2 107.94(4) 7 .
Pd2 Al5 Pd2 111.80(5) 6_556 .
Al1 Al5 Mo1 175.00(7) 7 .
Pd2 Al5 Mo1 74.57(3) 6_556 .
Pd2 Al5 Mo1 74.57(3) . .
Al1 Al5 Al4 116.89(4) 7 .
Pd2 Al5 Al4 135.10(5) 6_556 .
Pd2 Al5 Al4 57.05(2) . .
Mo1 Al5 Al4 60.55(3) . .
Al1 Al5 Al4 116.89(4) 7 6_556
Pd2 Al5 Al4 57.05(2) 6_556 6_556
Pd2 Al5 Al4 135.10(5) . 6_556
Mo1 Al5 Al4 60.55(3) . 6_556
Al4 Al5 Al4 98.26(5) . 6_556
Al1 Al5 Al7 105.24(6) 7 7_655
Pd2 Al5 Al7 111.78(3) 6_556 7_655
Pd2 Al5 Al7 111.78(3) . 7_655
Mo1 Al5 Al7 69.76(3) . 7_655
Al4 Al5 Al7 54.89(3) . 7_655
Al4 Al5 Al7 54.89(3) 6_556 7_655
Al1 Al5 Pd1 105.24(6) 7 7_655
Pd2 Al5 Pd1 111.78(3) 6_556 7_655
Pd2 Al5 Pd1 111.78(3) . 7_655
Mo1 Al5 Pd1 69.76(3) . 7_655
Al4 Al5 Pd1 54.89(3) . 7_655
Al4 Al5 Pd1 54.89(3) 6_556 7_655
Al7 Al5 Pd1 0.000(3) 7_655 7_655
Al1 Al5 Al2 128.65(7) 7 .
Pd2 Al5 Al2 56.07(2) 6_556 .
Pd2 Al5 Al2 56.07(2) . .
Mo1 Al5 Al2 56.34(3) . .
Al4 Al5 Al2 94.98(4) . .
Al4 Al5 Al2 94.98(4) 6_556 .
Al7 Al5 Al2 126.11(5) 7_655 .
Pd1 Al5 Al2 126.11(5) 7_655 .
Al7 Al6 Pd1 0.000(16) 1_455 1_455
Al7 Al6 Pd2 140.51(4) 1_455 .
Pd1 Al6 Pd2 140.51(4) 1_455 .
Al7 Al6 Al6 109.87(4) 1_455 5_565
Pd1 Al6 Al6 109.87(4) 1_455 5_565
Pd2 Al6 Al6 109.59(4) . 5_565
Al7 Al6 Al4 152.38(4) 1_455 3
Pd1 Al6 Al4 152.38(4) 1_455 3
Pd2 Al6 Al4 56.11(2) . 3
Al6 Al6 Al4 61.90(4) 5_565 3
Al7 Al6 Al4 56.13(2) 1_455 7_565
Pd1 Al6 Al4 56.13(2) 1_455 7_565
Pd2 Al6 Al4 150.72(4) . 7_565
Al6 Al6 Al4 61.19(3) 5_565 7_565
Al4 Al6 Al4 123.09(3) 3 7_565
Al7 Al6 Al6 54.61(2) 1_455 6_556
Pd1 Al6 Al6 54.61(2) 1_455 6_556
Pd2 Al6 Al6 105.51(2) . 6_556
Al6 Al6 Al6 119.49(4) 5_565 6_556
Al4 Al6 Al6 104.39(2) 3 6_556
Al4 Al6 Al6 102.74(2) 7_565 6_556

loop_
_geom_bond_atom_site_label_1
_geom_bond_atom_site_label_2
_geom_bond_distance
_geom_bond_site_symmetry_2
Mo1 Al1 2.5658(13) 7_655
Mo1 Al5 2.6675(12) .
Mo1 Al2 2.6811(13) .
Mo1 Al3 2.6923(4) 6_556
Mo1 Al3 2.6923(4) .
Mo1 Al2 2.7008(13) 7_655
Mo1 Al4 2.7563(9) .
Mo1 Al4 2.7563(9) 6_556
Mo1 Al4 2.8186(9) 2_655
Mo1 Al4 2.8186(9) 5_655
Mo1 Pd1 3.1424(4) 7_655
Mo1 Pd1 3.1856(4) .
Pd1 Al6 2.5385(9) 6_656
Pd1 Al6 2.5385(9) 1_655
Pd1 Al1 2.5692(14) 7_655
Pd1 Al4 2.5896(9) 4_655
Pd1 Al4 2.5896(9) 7_665
Pd1 Al2 2.6609(13) .
Pd1 Al3 2.6753(5) .
Pd1 Al3 2.6753(5) 6_556
Pd1 Al5 2.8228(14) 7_665
Pd1 Mo1 3.1424(4) 7_665
Pd2 Al6 2.5516(8) 3
Pd2 Al6 2.5516(8) .
Pd2 Al4 2.5822(9) 3
Pd2 Al4 2.5822(9) .
Pd2 Al5 2.5994(7) 3
Pd2 Al5 2.5994(7) .
Pd2 Al2 2.6443(7) .
Pd2 Al2 2.6443(7) 3
Pd2 Al3 2.6517(12) .
Pd2 Mo1 3.1910(3) 3
Al1 Mo1 2.5658(13) 7_665
Al1 Al7 2.5692(14) 7_665
Al1 Pd1 2.5692(14) 7_665
Al1 Al5 2.5936(17) 7_565
Al1 Al4 2.8453(12) 3
Al1 Al4 2.8453(12) 8_566
Al2 Pd2 2.6443(7) 6_556
Al2 Al4 2.6584(12) 8_566
Al2 Al4 2.6584(12) 3
Al2 Mo1 2.7008(13) 7_665
Al2 Al3 2.9135(10) 6_556
Al2 Al3 2.9135(10) .
Al2 Al5 2.9812(18) .
Al3 Al4 2.6580(10) 7_665
Al3 Al4 2.6580(10) 5_655
Al3 Al7 2.6753(5) 3
Al3 Pd1 2.6753(5) 3
Al3 Mo1 2.6923(4) 3
Al3 Al2 2.9135(10) 3
Al4 Al7 2.5896(9) 7_655
Al4 Pd1 2.5896(9) 7_655
Al4 Al3 2.6580(10) 5_655
Al4 Al2 2.6584(12) 3
Al4 Al4 2.7022(16) 5_655
Al4 Al5 2.7957(12) .
Al4 Mo1 2.8186(9) 5_655
Al4 Al1 2.8453(12) 3
Al4 Al6 2.8997(12) 3
Al4 Al6 2.9192(12) 7
Al5 Al1 2.5936(17) 7
Al5 Pd2 2.5994(7) 6_556
Al5 Al4 2.7957(12) 6_556
Al5 Al7 2.8228(14) 7_655
Al5 Pd1 2.8228(14) 7_655
Al6 Al7 2.5385(9) 1_455
Al6 Pd1 2.5385(9) 1_455
Al6 Al6 2.7725(17) 5_565
Al6 Al4 2.8997(12) 3
Al6 Al4 2.9192(12) 7_565
Al6 Al6 2.9401(18) 6_556
